data_2216799
loop_
_publ_author_name
'Naser Eltaher Eltayeb'
'Siang Guan Teoh'
'Suchada Chantrapromma'
'Hoong-Kun Fun'
'Kamarulazizi Ibrahim'

_publ_section_title Chlorido{4,4'-dimethoxy-2,2'-[1,2-phenylenebis(nitrilomethylidyne)]diphenolato}methanolmanganese(III)
_journal_coeditor_code SJ2438
_journal_issue 12
_journal_name_full 'Acta Crystallographica Section E'
_journal_page_first m3193
_journal_page_last m3194
_journal_paper_doi 10.1107/S1600536807061363
_journal_volume 63
_journal_year 2007
_chemical_formula_iupac '[Mn (C22 H18 N2O 4) Cl (C H4 O)]'
_chemical_formula_moiety 'C23 H22 Cl Mn N2 O5'
_chemical_formula_sum 'C23 H22 Cl Mn N2 O5'
_chemical_formula_weight 496.82
_chemical_name_common
;
?
;
_chemical_name_systematic
;
Chlorido{4,4'-dimethoxy-2,2'-[1,2-
phenylenebis(nitrilomethylidyne)]diphenolato}methanolmanganese(III)
;
_space_group_IT_number 14
_symmetry_cell_setting monoclinic
_symmetry_space_group_name_Hall '-P 2ybc'
_symmetry_space_group_name_H-M 'P 1 21/c 1'
_atom_sites_solution_hydrogens geom
_atom_sites_solution_primary direct
_atom_sites_solution_secondary difmap
_audit_creation_method SHELXL97
_cell_angle_alpha 90.00
_cell_angle_beta 90.4040(10)
_cell_angle_gamma 90.00
_cell_formula_units_Z 4
_cell_length_a 12.2105(8)
_cell_length_b 7.5497(5)
_cell_length_c 22.4197(15)
_cell_measurement_reflns_used 4429
_cell_measurement_temperature 100.00(10)
_cell_measurement_theta_max 27.00
_cell_measurement_theta_min 4.92
_cell_volume 2066.7(2)
_computing_cell_refinement 'APEX2 (Bruker, 2005)'
_computing_data_collection 'APEX2 (Bruker, 2005)'
_computing_data_reduction 'SAINT (Bruker, 2005)'
_computing_molecular_graphics 'SHELXTL (Sheldrick, 1998)'
_computing_publication_material
;
SHELXTL (Sheldrick, 1998) and PLATON (Spek, 2003)
;
_computing_structure_refinement 'SHELXTL (Sheldrick, 1998)'
_computing_structure_solution 'SHELXTL (Sheldrick, 1998)'
_diffrn_ambient_temperature 100.00(10)
_diffrn_detector_area_resol_mean 8.33
_diffrn_measured_fraction_theta_full 0.979
_diffrn_measured_fraction_theta_max 0.979
_diffrn_measurement_device_type 'Bruker APEXII CCD area-detector'
_diffrn_measurement_method \w
_diffrn_radiation_monochromator graphite
_diffrn_radiation_source 'fine-focus sealed tube'
_diffrn_radiation_type MoK\a
_diffrn_radiation_wavelength 0.71073
_diffrn_reflns_av_R_equivalents 0.0474
_diffrn_reflns_av_sigmaI/netI 0.0551
_diffrn_reflns_limit_h_max 15
_diffrn_reflns_limit_h_min -12
_diffrn_reflns_limit_k_max 9
_diffrn_reflns_limit_k_min -9
_diffrn_reflns_limit_l_max 28
_diffrn_reflns_limit_l_min -28
_diffrn_reflns_number 10970
_diffrn_reflns_theta_full 27.00
_diffrn_reflns_theta_max 27.00
_diffrn_reflns_theta_min 4.92
_diffrn_standards_number 0
_exptl_absorpt_coefficient_mu 0.809
_exptl_absorpt_correction_T_max 0.9308
_exptl_absorpt_correction_T_min 0.7848
_exptl_absorpt_correction_type multi-scan
_exptl_absorpt_process_details '(SADABS; Bruker, 2005)'
_exptl_crystal_colour black
_exptl_crystal_density_diffrn 1.597
_exptl_crystal_density_method 'not measured'
_exptl_crystal_description plate
_exptl_crystal_F_000 1024
_exptl_crystal_size_max 0.31
_exptl_crystal_size_mid 0.16
_exptl_crystal_size_min 0.09
_refine_diff_density_max 1.439
_refine_diff_density_min -0.396
_refine_ls_extinction_method none
_refine_ls_goodness_of_fit_ref 1.051
_refine_ls_hydrogen_treatment mixed
_refine_ls_matrix_type full
_refine_ls_number_parameters 296
_refine_ls_number_reflns 4429
_refine_ls_number_restraints 0
_refine_ls_restrained_S_all 1.051
_refine_ls_R_factor_all 0.0608
_refine_ls_R_factor_gt 0.0442
_refine_ls_shift/su_max <0.001
_refine_ls_shift/su_mean <0.001
_refine_ls_structure_factor_coef Fsqd
_refine_ls_weighting_details 'calc w = 1/[\s^2^(Fo^2^)+(0.0451P)^2^+1.7319P] where P=(Fo^2^+2Fc^2^)/3'
_refine_ls_weighting_scheme calc
_refine_ls_wR_factor_gt 0.1027
_refine_ls_wR_factor_ref 0.1125
_reflns_number_gt 3418
_reflns_number_total 4429
_reflns_threshold_expression I>2\s(I)
_cod_data_source_file sj2438.cif
_cod_data_source_block I
_cod_original_sg_symbol_H-M 'P 21/c'
_cod_database_code 2216799
_cod_database_fobs_code 2216799

loop_
_symmetry_equiv_pos_as_xyz
'x, y, z'
'-x, y+1/2, -z+1/2'
'-x, -y, -z'
'x, -y-1/2, z-1/2'

loop_
_atom_site_type_symbol
_atom_site_label
_atom_site_fract_x
_atom_site_fract_y
_atom_site_fract_z
_atom_site_U_iso_or_equiv
_atom_site_adp_type
_atom_site_calc_flag
_atom_site_refinement_flags
_atom_site_occupancy
Mn Mn1 0.40972(3) 0.52000(6) 0.147831(18) 0.01839(13) Uani d . 1
Cl Cl1 0.33383(6) 0.27719(9) 0.08519(3) 0.02167(17) Uani d . 1
O O1 0.54569(15) 0.4197(3) 0.16522(8) 0.0216(4) Uani d . 1
O O2 0.35701(15) 0.4359(3) 0.22087(8) 0.0213(4) Uani d . 1
O O3 0.95200(16) 0.5459(3) 0.06780(10) 0.0297(5) Uani d . 1
O O4 -0.03870(16) 0.5087(3) 0.33444(9) 0.0232(4) Uani d . 1
O O5 0.4667(2) 0.7850(3) 0.20047(10) 0.0315(5) Uani d . 1
H H1O5 0.494(3) 0.786(5) 0.2333(17) 0.031(10) Uiso d . 1
N N1 0.46456(18) 0.6480(3) 0.07661(9) 0.0174(5) Uani d . 1
N N2 0.27412(18) 0.6576(3) 0.12943(9) 0.0176(5) Uani d . 1
C C1 0.6420(2) 0.4531(4) 0.14052(12) 0.0186(6) Uani d . 1
C C2 0.7347(2) 0.3746(4) 0.16562(12) 0.0217(6) Uani d . 1
H H2A 0.7271 0.3030 0.1991 0.026 Uiso calc R 1
C C3 0.8376(2) 0.4009(4) 0.14186(13) 0.0230(6) Uani d . 1
H H3A 0.8984 0.3478 0.1596 0.028 Uiso calc R 1
C C4 0.8506(2) 0.5071(4) 0.09128(13) 0.0235(6) Uani d . 1
C C5 0.7607(2) 0.5857(4) 0.06544(12) 0.0210(6) Uani d . 1
H H5A 0.7695 0.6555 0.0316 0.025 Uiso calc R 1
C C6 0.6549(2) 0.5620(4) 0.08945(12) 0.0190(6) Uani d . 1
C C7 0.5661(2) 0.6517(4) 0.05965(11) 0.0192(6) Uani d . 1
H H7A 0.5826 0.7172 0.0257 0.023 Uiso calc R 1
C C8 0.2602(2) 0.4633(4) 0.24474(12) 0.0183(5) Uani d . 1
C C9 0.2400(2) 0.3840(4) 0.30091(12) 0.0208(6) Uani d . 1
H H9A 0.2948 0.3176 0.3194 0.025 Uiso calc R 1
C C10 0.1404(2) 0.4039(4) 0.32845(12) 0.0217(6) Uani d . 1
H H10A 0.1292 0.3518 0.3655 0.026 Uiso calc R 1
C C11 0.0562(2) 0.5007(4) 0.30186(12) 0.0198(6) Uani d . 1
C C12 0.0729(2) 0.5807(4) 0.24731(12) 0.0199(6) Uani d . 1
H H12A 0.0165 0.6446 0.2293 0.024 Uiso calc R 1
C C13 0.1760(2) 0.5657(4) 0.21846(12) 0.0190(6) Uani d . 1
C C14 0.1870(2) 0.6559(4) 0.16251(12) 0.0192(6) Uani d . 1
H H14A 0.1265 0.7188 0.1487 0.023 Uiso calc R 1
C C15 0.2781(2) 0.7462(4) 0.07338(12) 0.0184(5) Uani d . 1
C C16 0.1906(2) 0.8325(4) 0.04637(12) 0.0223(6) Uani d . 1
H H16A 0.1230 0.8370 0.0652 0.027 Uiso calc R 1
C C17 0.2044(2) 0.9122(4) -0.00878(12) 0.0234(6) Uani d . 1
H H17A 0.1460 0.9709 -0.0268 0.028 Uiso calc R 1
C C18 0.3051(2) 0.9049(4) -0.03733(12) 0.0217(6) Uani d . 1
H H18A 0.3133 0.9579 -0.0745 0.026 Uiso calc R 1
C C19 0.3924(2) 0.8201(4) -0.01116(12) 0.0198(6) Uani d . 1
H H19A 0.4596 0.8157 -0.0304 0.024 Uiso calc R 1
C C20 0.3798(2) 0.7401(4) 0.04479(12) 0.0182(5) Uani d . 1
C C21 1.0340(2) 0.4101(4) 0.07311(14) 0.0278(7) Uani d . 1
H H21A 1.0979 0.4444 0.0512 0.042 Uiso calc R 1
H H21B 1.0058 0.3010 0.0573 0.042 Uiso calc R 1
H H21C 1.0532 0.3942 0.1144 0.042 Uiso calc R 1
C C22 -0.1303(2) 0.5962(4) 0.30732(13) 0.0254(6) Uani d . 1
H H22A -0.1912 0.5943 0.3342 0.038 Uiso calc R 1
H H22B -0.1501 0.5363 0.2710 0.038 Uiso calc R 1
H H22C -0.1112 0.7167 0.2986 0.038 Uiso calc R 1
C C23 0.4505(3) 0.9679(5) 0.18215(16) 0.0392(8) Uani d . 1
H H23A 0.4206 1.0344 0.2147 0.059 Uiso calc R 1
H H23B 0.4007 0.9718 0.1489 0.059 Uiso calc R 1
H H23C 0.5194 1.0183 0.1708 0.059 Uiso calc R 1

loop_
_atom_site_aniso_label
_atom_site_aniso_U_11
_atom_site_aniso_U_22
_atom_site_aniso_U_33
_atom_site_aniso_U_12
_atom_site_aniso_U_13
_atom_site_aniso_U_23
Mn1 0.0203(2) 0.0188(2) 0.0160(2) 0.00112(17) -0.00294(15) 0.00307(16)
Cl1 0.0268(3) 0.0194(3) 0.0187(3) -0.0018(3) -0.0012(3) 0.0005(3)
O1 0.0216(10) 0.0217(10) 0.0214(10) 0.0033(8) -0.0030(8) 0.0062(8)
O2 0.0231(10) 0.0242(11) 0.0164(9) 0.0030(8) -0.0023(8) 0.0035(8)
O3 0.0224(10) 0.0312(12) 0.0354(12) 0.0036(9) 0.0040(9) 0.0100(10)
O4 0.0238(10) 0.0244(11) 0.0215(10) 0.0037(8) 0.0013(8) 0.0036(8)
O5 0.0466(14) 0.0247(12) 0.0230(11) 0.0033(10) -0.0162(10) -0.0033(9)
N1 0.0221(11) 0.0146(11) 0.0155(10) -0.0006(9) -0.0039(9) -0.0004(9)
N2 0.0228(11) 0.0167(11) 0.0133(10) 0.0017(9) -0.0028(9) 0.0005(9)
C1 0.0211(13) 0.0173(14) 0.0175(13) -0.0011(11) -0.0027(10) -0.0050(11)
C2 0.0283(15) 0.0168(14) 0.0198(13) -0.0015(11) -0.0050(11) 0.0036(11)
C3 0.0224(14) 0.0207(15) 0.0257(14) 0.0007(11) -0.0051(11) 0.0004(12)
C4 0.0227(14) 0.0225(15) 0.0254(14) -0.0009(12) 0.0016(11) -0.0009(12)
C5 0.0273(15) 0.0170(14) 0.0187(13) -0.0016(11) -0.0021(11) 0.0000(11)
C6 0.0231(14) 0.0168(14) 0.0172(12) 0.0014(11) -0.0021(10) -0.0020(10)
C7 0.0265(14) 0.0172(14) 0.0140(12) -0.0017(11) -0.0030(11) -0.0019(10)
C8 0.0227(13) 0.0148(13) 0.0173(12) 0.0005(11) -0.0033(10) -0.0013(10)
C9 0.0256(14) 0.0180(14) 0.0188(13) 0.0016(11) -0.0058(11) 0.0002(11)
C10 0.0311(15) 0.0163(14) 0.0176(13) -0.0010(12) -0.0001(11) 0.0008(11)
C11 0.0238(14) 0.0176(14) 0.0180(13) -0.0030(11) -0.0009(11) -0.0025(11)
C12 0.0236(14) 0.0177(14) 0.0184(13) 0.0024(11) -0.0042(11) 0.0000(11)
C13 0.0241(14) 0.0164(14) 0.0166(12) -0.0010(11) -0.0007(11) -0.0014(10)
C14 0.0229(14) 0.0157(13) 0.0189(13) 0.0015(11) -0.0048(11) -0.0016(11)
C15 0.0243(14) 0.0141(13) 0.0166(12) -0.0008(11) -0.0046(10) 0.0022(10)
C16 0.0245(14) 0.0226(15) 0.0196(13) 0.0002(12) -0.0017(11) 0.0013(11)
C17 0.0274(15) 0.0216(15) 0.0211(14) 0.0020(12) -0.0081(11) 0.0022(12)
C18 0.0300(15) 0.0175(14) 0.0176(13) -0.0018(12) -0.0043(11) 0.0028(11)
C19 0.0251(14) 0.0160(14) 0.0182(13) -0.0013(11) -0.0038(11) 0.0011(11)
C20 0.0244(14) 0.0128(13) 0.0174(12) -0.0011(11) -0.0071(11) 0.0002(10)
C21 0.0225(14) 0.0304(17) 0.0303(16) 0.0055(13) -0.0044(12) 0.0000(13)
C22 0.0258(15) 0.0257(16) 0.0247(14) 0.0036(12) 0.0001(12) 0.0024(12)
C23 0.050(2) 0.0298(19) 0.0379(19) 0.0003(16) -0.0156(16) 0.0002(15)

loop_
_atom_type_symbol
_atom_type_description
_atom_type_scat_dispersion_real
_atom_type_scat_dispersion_imag
_atom_type_scat_source
C C 0.0033 0.0016 'International Tables Vol C Tables 4.2.6.8 and 6.1.1.4'
H H 0.0000 0.0000 'International Tables Vol C Tables 4.2.6.8 and 6.1.1.4'
N N 0.0061 0.0033 'International Tables Vol C Tables 4.2.6.8 and 6.1.1.4'
O O 0.0106 0.0060 'International Tables Vol C Tables 4.2.6.8 and 6.1.1.4'
Cl Cl 0.1484 0.1585 'International Tables Vol C Tables 4.2.6.8 and 6.1.1.4'
Mn Mn 0.3368 0.7283 'International Tables Vol C Tables 4.2.6.8 and 6.1.1.4'

loop_
_geom_angle_atom_site_label_1
_geom_angle_atom_site_label_2
_geom_angle_atom_site_label_3
_geom_angle
O1 Mn1 O2 89.45(8)
O1 Mn1 N1 93.50(9)
O2 Mn1 N1 170.62(9)
O1 Mn1 N2 172.56(9)
O2 Mn1 N2 93.87(9)
N1 Mn1 N2 82.20(9)
O1 Mn1 O5 88.91(8)
O2 Mn1 O5 87.34(8)
N1 Mn1 O5 83.82(9)
N2 Mn1 O5 84.60(9)
O1 Mn1 Cl1 98.44(7)
O2 Mn1 Cl1 96.59(7)
N1 Mn1 Cl1 91.79(7)
N2 Mn1 Cl1 87.80(7)
O5 Mn1 Cl1 171.67(6)
C1 O1 Mn1 128.77(17)
C8 O2 Mn1 128.03(17)
C4 O3 C21 116.3(2)
C11 O4 C22 117.0(2)
C23 O5 Mn1 127.49(19)
C23 O5 H1O5 108(3)
Mn1 O5 H1O5 125(3)
C7 N1 C20 122.1(2)
C7 N1 Mn1 124.98(19)
C20 N1 Mn1 112.94(17)
C14 N2 C15 122.7(2)
C14 N2 Mn1 123.88(18)
C15 N2 Mn1 113.16(17)
O1 C1 C2 118.0(2)
O1 C1 C6 123.4(2)
C2 C1 C6 118.6(2)
C3 C2 C1 121.4(3)
C3 C2 H2A 119.3
C1 C2 H2A 119.3
C2 C3 C4 120.2(3)
C2 C3 H3A 119.9
C4 C3 H3A 119.9
C5 C4 O3 117.6(3)
C5 C4 C3 119.7(3)
O3 C4 C3 122.6(3)
C4 C5 C6 121.0(3)
C4 C5 H5A 119.5
C6 C5 H5A 119.5
C5 C6 C1 119.1(2)
C5 C6 C7 116.8(2)
C1 C6 C7 124.1(2)
N1 C7 C6 124.8(2)
N1 C7 H7A 117.6
C6 C7 H7A 117.6
O2 C8 C13 124.7(2)
O2 C8 C9 117.1(2)
C13 C8 C9 118.1(2)
C10 C9 C8 120.8(3)
C10 C9 H9A 119.6
C8 C9 H9A 119.6
C9 C10 C11 121.2(3)
C9 C10 H10A 119.4
C11 C10 H10A 119.4
O4 C11 C12 125.6(3)
O4 C11 C10 114.7(2)
C12 C11 C10 119.7(3)
C11 C12 C13 120.3(3)
C11 C12 H12A 119.9
C13 C12 H12A 119.9
C8 C13 C12 119.8(2)
C8 C13 C14 123.5(2)
C12 C13 C14 116.6(2)
N2 C14 C13 125.8(3)
N2 C14 H14A 117.1
C13 C14 H14A 117.1
C16 C15 C20 119.9(2)
C16 C15 N2 125.1(2)
C20 C15 N2 115.1(2)
C17 C16 C15 119.7(3)
C17 C16 H16A 120.2
C15 C16 H16A 120.2
C16 C17 C18 120.4(3)
C16 C17 H17A 119.8
C18 C17 H17A 119.8
C19 C18 C17 120.5(3)
C19 C18 H18A 119.7
C17 C18 H18A 119.7
C18 C19 C20 119.6(3)
C18 C19 H19A 120.2
C20 C19 H19A 120.2
C19 C20 C15 119.9(2)
C19 C20 N1 124.8(2)
C15 C20 N1 115.3(2)
O3 C21 H21A 109.5
O3 C21 H21B 109.5
H21A C21 H21B 109.5
O3 C21 H21C 109.5
H21A C21 H21C 109.5
H21B C21 H21C 109.5
O4 C22 H22A 109.5
O4 C22 H22B 109.5
H22A C22 H22B 109.5
O4 C22 H22C 109.5
H22A C22 H22C 109.5
H22B C22 H22C 109.5
O5 C23 H23A 109.5
O5 C23 H23B 109.5
H23A C23 H23B 109.5
O5 C23 H23C 109.5
H23A C23 H23C 109.5
H23B C23 H23C 109.5

loop_
_geom_bond_atom_site_label_1
_geom_bond_atom_site_label_2
_geom_bond_distance
Mn1 O1 1.8634(19)
Mn1 O2 1.8746(19)
Mn1 N1 1.987(2)
Mn1 N2 1.995(2)
Mn1 O5 2.423(2)
Mn1 Cl1 2.4846(8)
O1 C1 1.328(3)
O2 C8 1.318(3)
O3 C4 1.380(3)
O3 C21 1.438(4)
O4 C11 1.375(3)
O4 C22 1.431(3)
O5 C23 1.454(4)
O5 H1O5 0.81(4)
N1 C7 1.299(3)
N1 C20 1.433(3)
N2 C14 1.301(3)
N2 C15 1.425(3)
C1 C2 1.392(4)
C1 C6 1.419(4)
C2 C3 1.383(4)
C2 H2A 0.9300
C3 C4 1.399(4)
C3 H3A 0.9300
C4 C5 1.372(4)
C5 C6 1.415(4)
C5 H5A 0.9300
C6 C7 1.439(4)
C7 H7A 0.9300
C8 C13 1.411(4)
C8 C9 1.418(4)
C9 C10 1.376(4)
C9 H9A 0.9300
C10 C11 1.392(4)
C10 H10A 0.9300
C11 C12 1.380(4)
C12 C13 1.424(4)
C12 H12A 0.9300
C13 C14 1.435(4)
C14 H14A 0.9300
C15 C16 1.387(4)
C15 C20 1.402(4)
C16 C17 1.386(4)
C16 H16A 0.9300
C17 C18 1.391(4)
C17 H17A 0.9300
C18 C19 1.371(4)
C18 H18A 0.9300
C19 C20 1.402(4)
C19 H19A 0.9300
C21 H21A 0.9600
C21 H21B 0.9600
C21 H21C 0.9600
C22 H22A 0.9600
C22 H22B 0.9600
C22 H22C 0.9600
C23 H23A 0.9600
C23 H23B 0.9600
C23 H23C 0.9600

loop_
_geom_hbond_atom_site_label_D
_geom_hbond_atom_site_label_H
_geom_hbond_atom_site_label_A
_geom_hbond_site_symmetry_A
_geom_hbond_distance_DH
_geom_hbond_distance_HA
_geom_hbond_distance_DA
_geom_hbond_angle_DHA
_geom_hbond_publ_flag
O5 H1O5 O1 2_655 0.81(4) 2.54(4) 3.183(3) 138(3) y
O5 H1O5 O2 2_655 0.81(4) 2.37(4) 2.998(3) 135(3) y
C7 H7A Cl1 3-665 0.93 2.6944 3.519(3) 148 y
C14 H14A O4 2_555 0.93 2.4674 3.222(4) 138 y
C23 H23B Cl1 1_565 0.96 2.8295 3.488(4) 127 y
C2 H2A Cg2 2_645 0.93 2.8597 3.507(3) 128 y
C9 H9A Cg1 2_645 0.93 2.9766 3.577(3) 124 y
C22 H22C Cg2 2_555 0.96 2.6407 3.453(3) 143 y

loop_
_geom_torsion_atom_site_label_1
_geom_torsion_atom_site_label_2
_geom_torsion_atom_site_label_3
_geom_torsion_atom_site_label_4
_geom_torsion
O2 Mn1 O1 C1 -162.9(2)
N1 Mn1 O1 C1 8.2(2)
O5 Mn1 O1 C1 -75.6(2)
Cl1 Mn1 O1 C1 100.5(2)
O1 Mn1 O2 C8 175.8(2)
N2 Mn1 O2 C8 2.4(2)
O5 Mn1 O2 C8 86.8(2)
Cl1 Mn1 O2 C8 -85.8(2)
O1 Mn1 O5 C23 136.6(3)
O2 Mn1 O5 C23 -133.9(3)
N1 Mn1 O5 C23 42.9(3)
N2 Mn1 O5 C23 -39.8(3)
O1 Mn1 N1 C7 -4.5(2)
N2 Mn1 N1 C7 169.4(2)
O5 Mn1 N1 C7 84.0(2)
Cl1 Mn1 N1 C7 -103.1(2)
O1 Mn1 N1 C20 175.94(18)
N2 Mn1 N1 C20 -10.16(17)
O5 Mn1 N1 C20 -95.53(18)
Cl1 Mn1 N1 C20 77.38(17)
O2 Mn1 N2 C14 -4.2(2)
N1 Mn1 N2 C14 -175.6(2)
O5 Mn1 N2 C14 -91.1(2)
Cl1 Mn1 N2 C14 92.3(2)
O2 Mn1 N2 C15 -178.80(18)
N1 Mn1 N2 C15 9.76(18)
O5 Mn1 N2 C15 94.24(18)
Cl1 Mn1 N2 C15 -82.34(18)
Mn1 O1 C1 C2 173.15(19)
Mn1 O1 C1 C6 -8.0(4)
O1 C1 C2 C3 179.0(3)
C6 C1 C2 C3 0.1(4)
C1 C2 C3 C4 -0.5(4)
C21 O3 C4 C5 -150.7(3)
C21 O3 C4 C3 33.3(4)
C2 C3 C4 C5 0.2(4)
C2 C3 C4 O3 176.2(3)
O3 C4 C5 C6 -175.7(3)
C3 C4 C5 C6 0.5(4)
C4 C5 C6 C1 -0.9(4)
C4 C5 C6 C7 179.2(3)
O1 C1 C6 C5 -178.3(2)
C2 C1 C6 C5 0.6(4)
O1 C1 C6 C7 1.7(4)
C2 C1 C6 C7 -179.5(3)
C20 N1 C7 C6 -179.8(2)
Mn1 N1 C7 C6 0.7(4)
C5 C6 C7 N1 -178.2(3)
C1 C6 C7 N1 1.9(4)
Mn1 O2 C8 C13 -0.3(4)
Mn1 O2 C8 C9 179.84(18)
O2 C8 C9 C10 -179.0(3)
C13 C8 C9 C10 1.1(4)
C8 C9 C10 C11 0.7(4)
C22 O4 C11 C12 4.9(4)
C22 O4 C11 C10 -175.8(2)
C9 C10 C11 O4 179.7(2)
C9 C10 C11 C12 -1.0(4)
O4 C11 C12 C13 178.7(3)
C10 C11 C12 C13 -0.5(4)
O2 C8 C13 C12 177.5(3)
C9 C8 C13 C12 -2.5(4)
O2 C8 C13 C14 -1.4(4)
C9 C8 C13 C14 178.6(3)
C11 C12 C13 C8 2.3(4)
C11 C12 C13 C14 -178.7(3)
C15 N2 C14 C13 178.1(3)
Mn1 N2 C14 C13 4.0(4)
C8 C13 C14 N2 -0.8(4)
C12 C13 C14 N2 -179.7(3)
C14 N2 C15 C16 -3.1(4)
Mn1 N2 C15 C16 171.7(2)
C14 N2 C15 C20 177.7(2)
Mn1 N2 C15 C20 -7.6(3)
C20 C15 C16 C17 0.0(4)
N2 C15 C16 C17 -179.2(3)
C15 C16 C17 C18 0.5(4)
C16 C17 C18 C19 -0.5(4)
C17 C18 C19 C20 0.1(4)
C18 C19 C20 C15 0.4(4)
C18 C19 C20 N1 -179.9(3)
C16 C15 C20 C19 -0.5(4)
N2 C15 C20 C19 178.8(2)
C16 C15 C20 N1 179.8(2)
N2 C15 C20 N1 -0.9(3)
C7 N1 C20 C19 9.7(4)
Mn1 N1 C20 C19 -170.7(2)
C7 N1 C20 C15 -170.6(2)
Mn1 N1 C20 C15 8.9(3)
